data_7051875
loop_
_publ_author_name
'Burchell, Tara J.'
'Enright, Gary D.'
'Ripmeester, John A.'

_publ_section_title
;
 Guest capture, storage and removal in the TATM host framework: a
 single-crystal study
;
_journal_issue 5
_journal_name_full 'New Journal of Chemistry'
_journal_page_first 864
_journal_paper_doi 10.1039/b718592h
_journal_volume 32
_journal_year 2008
_chemical_formula_moiety '2(C19H16O3S3) 0.76(C2H4Cl2) 0.24(C3H6O1)'
_chemical_formula_sum 'C40.24 H36.48 Cl1.52 O6.24 S6'
_chemical_formula_weight 866.14
_chemical_name_systematic
;
?
;
_space_group_IT_number 2
_symmetry_cell_setting triclinic
_symmetry_space_group_name_Hall '-P 1'
_symmetry_space_group_name_H-M 'P -1'
_atom_sites_solution_hydrogens geom
_atom_sites_solution_primary direct
_atom_sites_solution_secondary difmap
_audit_creation_method SHELXL-97
_cell_angle_alpha 97.452(2)
_cell_angle_beta 105.862(2)
_cell_angle_gamma 96.676(2)
_cell_formula_units_Z 1
_cell_length_a 7.9555(3)
_cell_length_b 10.9385(5)
_cell_length_c 12.1457(5)
_cell_measurement_reflns_used 6733
_cell_measurement_temperature 100(1)
_cell_measurement_theta_max 42.89
_cell_measurement_theta_min 2.37
_cell_volume 995.27(7)
_computing_cell_refinement 'SAINT (Bruker, 2006)'
_computing_data_collection 'APEX2 (Bruker, 2006)'
_computing_data_reduction 'SAINT (Bruker, 2006)'
_computing_structure_refinement 'SHELXL-97 (Sheldrick, 1997)'
_computing_structure_solution 'SHELXS-97 (Sheldrick, 1990)'
_diffrn_ambient_temperature 100(2)
_diffrn_measured_fraction_theta_full 0.991
_diffrn_measured_fraction_theta_max 0.991
_diffrn_measurement_device_type 'Bruker Kappa APEXII CCD'
_diffrn_measurement_method ' \f & \w scans'
_diffrn_radiation_monochromator graphite
_diffrn_radiation_source 'fine-focus sealed tube'
_diffrn_radiation_type MoK\a
_diffrn_radiation_wavelength 0.71073
_diffrn_reflns_av_R_equivalents 0.0246
_diffrn_reflns_av_sigmaI/netI 0.0298
_diffrn_reflns_limit_h_max 15
_diffrn_reflns_limit_h_min -7
_diffrn_reflns_limit_k_max 20
_diffrn_reflns_limit_k_min -21
_diffrn_reflns_limit_l_max 22
_diffrn_reflns_limit_l_min -23
_diffrn_reflns_number 43763
_diffrn_reflns_theta_full 43.07
_diffrn_reflns_theta_max 43.07
_diffrn_reflns_theta_min 2.81
_diffrn_standards_number 0
_exptl_absorpt_coefficient_mu 0.493
_exptl_absorpt_correction_T_max 0.9432
_exptl_absorpt_correction_T_min 0.8463
_exptl_absorpt_correction_type multi-scan
_exptl_absorpt_process_details SADABS
_exptl_crystal_colour 'pale yellow'
_exptl_crystal_density_diffrn 1.445
_exptl_crystal_density_method 'not measured'
_exptl_crystal_description block
_exptl_crystal_F_000 450
_exptl_crystal_size_max 0.35
_exptl_crystal_size_mid 0.20
_exptl_crystal_size_min 0.12
_refine_diff_density_max 0.730
_refine_diff_density_min -0.788
_refine_diff_density_rms 0.085
_refine_ls_extinction_method none
_refine_ls_goodness_of_fit_ref 1.062
_refine_ls_hydrogen_treatment mixed
_refine_ls_matrix_type full
_refine_ls_number_parameters 303
_refine_ls_number_reflns 14668
_refine_ls_number_restraints 7
_refine_ls_restrained_S_all 1.062
_refine_ls_R_factor_all 0.0570
_refine_ls_R_factor_gt 0.0368
_refine_ls_shift/su_max 0.002
_refine_ls_shift/su_mean 0.000
_refine_ls_structure_factor_coef Fsqd
_refine_ls_weighting_details 'calc w=1/[\s^2^(Fo^2^)+(0.0485P)^2^+0.2857P] where P=(Fo^2^+2Fc^2^)/3'
_refine_ls_weighting_scheme calc
_refine_ls_wR_factor_gt 0.0929
_refine_ls_wR_factor_ref 0.1095
_reflns_number_gt 11140
_reflns_number_total 14668
_reflns_threshold_expression >2sigma(I)
_cod_data_source_file b718592h.txt
_cod_data_source_block dce-ace-76-24
_cod_database_code 7051875

loop_
_symmetry_equiv_pos_as_xyz
'x, y, z'
'-x, -y, -z'

loop_
_atom_site_label
_atom_site_type_symbol
_atom_site_fract_x
_atom_site_fract_y
_atom_site_fract_z
_atom_site_U_iso_or_equiv
_atom_site_adp_type
_atom_site_occupancy
_atom_site_symmetry_multiplicity
_atom_site_calc_flag
_atom_site_refinement_flags
_atom_site_disorder_assembly
_atom_site_disorder_group
O1 O -0.64106(8) 0.43145(6) 0.14541(6) 0.02071(11) Uani 1 1 d . . .
O2 O 0.06117(9) 0.97203(6) -0.23302(6) 0.02241(11) Uani 1 1 d . . .
O3 O 0.44607(11) 0.92717(8) 0.67081(6) 0.02830(14) Uani 1 1 d . . .
S1 S -0.41635(2) 0.666988(17) 0.152432(17) 0.01517(4) Uani 1 1 d . . .
S2 S 0.25836(2) 0.959893(17) 0.011318(17) 0.01504(4) Uani 1 1 d . . .
S3 S 0.41062(3) 0.70801(2) 0.494351(18) 0.01888(4) Uani 1 1 d . . .
C1 C 0.09875(9) 0.67897(7) 0.16545(6) 0.01333(10) Uani 1 1 d . . .
H1 H 0.1373 0.6010 0.1348 0.016 Uiso 1 1 calc R . .
C2 C -0.09652(8) 0.64677(6) 0.15577(6) 0.01264(9) Uani 1 1 d . . .
C3 C -0.18374(9) 0.52390(7) 0.14866(6) 0.01388(10) Uani 1 1 d . . .
C4 C -0.35855(9) 0.52010(6) 0.14681(6) 0.01387(10) Uani 1 1 d . . .
C5 C -0.20881(9) 0.73304(7) 0.15771(7) 0.01480(10) Uani 1 1 d . . .
C6 C -0.49130(10) 0.41446(7) 0.14460(7) 0.01599(11) Uani 1 1 d . . .
C7 C -0.43783(12) 0.28732(8) 0.14576(9) 0.02316(15) Uani 1 1 d . . .
H7A H -0.3795 0.2782 0.2258 0.035 Uiso 1 1 calc R . .
H7B H -0.3559 0.2775 0.0990 0.035 Uiso 1 1 calc R . .
H7C H -0.5432 0.2233 0.1132 0.035 Uiso 1 1 calc R . .
C8 C 0.12899(8) 0.77525(6) 0.09077(6) 0.01270(10) Uani 1 1 d . . .
C9 C 0.02009(9) 0.76770(7) -0.02503(6) 0.01300(10) Uani 1 1 d . . .
C10 C 0.07381(9) 0.86122(6) -0.07918(6) 0.01333(10) Uani 1 1 d . . .
C11 C 0.26320(9) 0.87563(7) 0.12108(6) 0.01510(11) Uani 1 1 d . . .
C12 C -0.00476(10) 0.88441(7) -0.19695(7) 0.01591(11) Uani 1 1 d . . .
C13 C -0.16933(13) 0.79948(10) -0.27207(8) 0.02556(17) Uani 1 1 d . . .
H13A H -0.2730 0.8393 -0.2706 0.038 Uiso 1 1 calc R . .
H13B H -0.1794 0.7205 -0.2427 0.038 Uiso 1 1 calc R . .
H13C H -0.1630 0.7832 -0.3520 0.038 Uiso 1 1 calc R . .
C14 C 0.20526(9) 0.71698(7) 0.29194(6) 0.01390(10) Uani 1 1 d . . .
C15 C 0.19965(9) 0.82833(7) 0.36539(6) 0.01510(11) Uani 1 1 d . . .
C16 C 0.30522(9) 0.83669(7) 0.47766(6) 0.01575(11) Uani 1 1 d . . .
C17 C 0.31506(10) 0.64414(8) 0.35151(7) 0.01684(11) Uani 1 1 d . . .
C18 C 0.34248(10) 0.93702(8) 0.57825(7) 0.01837(12) Uani 1 1 d . . .
C19 C 0.25328(13) 1.04957(9) 0.56556(8) 0.02275(14) Uani 1 1 d . . .
H19A H 0.1558 1.0434 0.6004 0.034 Uiso 1 1 calc R . .
H19B H 0.2066 1.0542 0.4830 0.034 Uiso 1 1 calc R . .
H19C H 0.3389 1.1249 0.6049 0.034 Uiso 1 1 calc R . .
H3 H -0.1339(19) 0.4573(13) 0.1467(12) 0.018(3) Uiso 1 1 d . . .
H15 H 0.133(2) 0.8919(14) 0.3400(13) 0.026(4) Uiso 1 1 d . . .
H11 H 0.355(2) 0.9033(15) 0.1933(14) 0.026(4) Uiso 1 1 d . . .
H17 H 0.338(2) 0.5683(14) 0.3230(13) 0.025(3) Uiso 1 1 d . . .
H9 H -0.0799(19) 0.7053(13) -0.0583(13) 0.019(3) Uiso 1 1 d . . .
H5 H -0.183(2) 0.8217(14) 0.1604(13) 0.022(3) Uiso 1 1 d . . .
O4 O 1.0714(12) 0.6337(8) 0.6433(7) 0.0411(17) Uiso 0.12 1 d PD A -1
C20 C 1.0106(14) 0.5651(9) 0.5517(8) 0.028(2) Uiso 0.12 1 d PD A -1
C21 C 0.8706(18) 0.5917(16) 0.4485(11) 0.045(3) Uiso 0.12 1 d PD A -1
H21A H 0.8239 0.6667 0.4720 0.067 Uiso 0.12 1 calc PR A -1
H21B H 0.7741 0.5205 0.4208 0.067 Uiso 0.12 1 calc PR A -1
H21C H 0.9233 0.6051 0.3861 0.067 Uiso 0.12 1 calc PR A -1
C22 C 1.0815(17) 0.4422(10) 0.5317(12) 0.040(2) Uiso 0.12 1 d PD A -1
H22A H 1.1490 0.4236 0.6064 0.060 Uiso 0.12 1 calc PR A -1
H22B H 1.1586 0.4500 0.4815 0.060 Uiso 0.12 1 calc PR A -1
H22C H 0.9822 0.3744 0.4943 0.060 Uiso 0.12 1 calc PR A -1
Cl1 Cl 0.7840(2) 0.6001(2) 0.4456(2) 0.0301(2) Uani 0.57 1 d PD B 2
C31 C 0.9420(2) 0.49845(17) 0.43948(13) 0.0222(2) Uani 0.57 1 d PD . 2
H31A H 0.8806 0.4123 0.4053 0.027 Uiso 0.57 1 calc PR . 2
H31B H 1.0148 0.5259 0.3902 0.027 Uiso 0.57 1 calc PR . 2
Cl2 Cl 0.8119(8) 0.6217(7) 0.4441(7) 0.0356(10) Uani 0.19 1 d PD C 3
C32 C 0.9801(9) 0.5557(5) 0.5337(6) 0.0241(11) Uiso 0.19 1 d PD . 3
H32A H 1.0886 0.6187 0.5656 0.029 Uiso 0.19 1 calc PR . 3
H32B H 0.9416 0.5308 0.5996 0.029 Uiso 0.19 1 calc PR . 3

loop_
_atom_site_aniso_label
_atom_site_aniso_U_11
_atom_site_aniso_U_22
_atom_site_aniso_U_33
_atom_site_aniso_U_23
_atom_site_aniso_U_13
_atom_site_aniso_U_12
O1 0.0150(2) 0.0189(2) 0.0266(3) -0.0005(2) 0.0079(2) -0.00317(18)
O2 0.0253(3) 0.0191(3) 0.0229(3) 0.0090(2) 0.0066(2) -0.0010(2)
O3 0.0302(3) 0.0293(3) 0.0161(2) -0.0002(2) -0.0050(2) 0.0010(3)
S1 0.01186(6) 0.01355(7) 0.01975(8) 0.00166(5) 0.00504(5) 0.00092(5)
S2 0.01304(6) 0.01246(7) 0.01775(7) 0.00046(5) 0.00426(5) -0.00252(5)
S3 0.01566(7) 0.02190(9) 0.01597(7) 0.00465(6) -0.00090(6) 0.00240(6)
C1 0.0111(2) 0.0146(2) 0.0131(2) 0.00130(19) 0.00263(18) 0.00048(18)
C2 0.0112(2) 0.0127(2) 0.0127(2) 0.00112(18) 0.00264(17) -0.00037(17)
C3 0.0129(2) 0.0131(2) 0.0146(2) 0.00147(19) 0.00335(19) 0.00025(18)
C4 0.0128(2) 0.0118(2) 0.0156(3) 0.00072(19) 0.00376(19) -0.00061(18)
C5 0.0128(2) 0.0127(2) 0.0182(3) 0.0020(2) 0.0044(2) 0.00020(18)
C6 0.0153(2) 0.0136(3) 0.0175(3) 0.0002(2) 0.0052(2) -0.0023(2)
C7 0.0246(3) 0.0131(3) 0.0317(4) 0.0039(3) 0.0096(3) -0.0006(2)
C8 0.0105(2) 0.0136(2) 0.0127(2) 0.00075(18) 0.00283(17) -0.00015(17)
C9 0.0111(2) 0.0133(2) 0.0130(2) 0.00130(18) 0.00278(18) -0.00112(18)
C10 0.0120(2) 0.0127(2) 0.0144(2) 0.00125(19) 0.00377(18) -0.00024(18)
C11 0.0122(2) 0.0157(3) 0.0145(2) 0.0000(2) 0.00218(19) -0.00189(19)
C12 0.0159(2) 0.0156(3) 0.0162(3) 0.0037(2) 0.0047(2) 0.0013(2)
C13 0.0235(3) 0.0291(4) 0.0175(3) 0.0074(3) -0.0020(3) -0.0071(3)
C14 0.0107(2) 0.0161(3) 0.0134(2) 0.0022(2) 0.00196(18) 0.00037(18)
C15 0.0133(2) 0.0177(3) 0.0128(2) 0.0021(2) 0.00216(19) 0.0009(2)
C16 0.0139(2) 0.0180(3) 0.0131(2) 0.0023(2) 0.00165(19) -0.0005(2)
C17 0.0139(2) 0.0189(3) 0.0165(3) 0.0035(2) 0.0021(2) 0.0029(2)
C18 0.0178(3) 0.0200(3) 0.0139(3) 0.0012(2) 0.0026(2) -0.0035(2)
C19 0.0268(4) 0.0211(3) 0.0190(3) 0.0007(3) 0.0069(3) 0.0011(3)
Cl1 0.0281(4) 0.0380(6) 0.0250(3) 0.0068(3) 0.0032(3) 0.0170(4)
C31 0.0198(5) 0.0304(7) 0.0168(5) 0.0051(5) 0.0044(4) 0.0073(5)
Cl2 0.044(2) 0.044(2) 0.0224(8) 0.0056(14) 0.0082(14) 0.0243(18)

loop_
_atom_type_symbol
_atom_type_description
_atom_type_scat_dispersion_real
_atom_type_scat_dispersion_imag
_atom_type_scat_source
C C 0.0033 0.0016 'International Tables Vol C Tables 4.2.6.8 and 6.1.1.4'
H H 0.0000 0.0000 'International Tables Vol C Tables 4.2.6.8 and 6.1.1.4'
O O 0.0106 0.0060 'International Tables Vol C Tables 4.2.6.8 and 6.1.1.4'
S S 0.1246 0.1234 'International Tables Vol C Tables 4.2.6.8 and 6.1.1.4'
Cl Cl 0.1484 0.1585 'International Tables Vol C Tables 4.2.6.8 and 6.1.1.4'

loop_
_geom_angle_atom_site_label_1
_geom_angle_atom_site_label_2
_geom_angle_atom_site_label_3
_geom_angle
_geom_angle_site_symmetry_1
_geom_angle_site_symmetry_3
_geom_angle_publ_flag
C5 S1 C4 91.83(3) . . ?
C11 S2 C10 91.51(3) . . ?
C17 S3 C16 91.54(4) . . ?
C14 C1 C8 113.60(6) . . ?
C14 C1 C2 109.73(6) . . ?
C8 C1 C2 111.39(6) . . ?
C14 C1 H1 107.3 . . ?
C8 C1 H1 107.3 . . ?
C2 C1 H1 107.3 . . ?
C5 C2 C3 111.52(6) . . ?
C5 C2 C1 124.45(6) . . ?
C3 C2 C1 123.98(6) . . ?
C4 C3 C2 112.84(6) . . ?
C4 C3 H3 122.5(9) . . ?
C2 C3 H3 124.6(9) . . ?
C3 C4 C6 130.22(7) . . ?
C3 C4 S1 111.16(5) . . ?
C6 C4 S1 118.59(5) . . ?
C2 C5 S1 112.65(5) . . ?
C2 C5 H5 127.9(9) . . ?
S1 C5 H5 119.5(9) . . ?
O1 C6 C4 120.08(7) . . ?
O1 C6 C7 121.41(7) . . ?
C4 C6 C7 118.47(7) . . ?
C6 C7 H7A 109.5 . . ?
C6 C7 H7B 109.5 . . ?
H7A C7 H7B 109.5 . . ?
C6 C7 H7C 109.5 . . ?
H7A C7 H7C 109.5 . . ?
H7B C7 H7C 109.5 . . ?
C11 C8 C9 111.33(6) . . ?
C11 C8 C1 126.43(6) . . ?
C9 C8 C1 122.20(6) . . ?
C10 C9 C8 113.06(6) . . ?
C10 C9 H9 125.1(9) . . ?
C8 C9 H9 121.8(9) . . ?
C9 C10 C12 128.82(6) . . ?
C9 C10 S2 111.35(5) . . ?
C12 C10 S2 119.83(5) . . ?
C8 C11 S2 112.75(5) . . ?
C8 C11 H11 129.3(9) . . ?
S2 C11 H11 118.0(9) . . ?
O2 C12 C10 120.78(7) . . ?
O2 C12 C13 120.72(7) . . ?
C10 C12 C13 118.50(7) . . ?
C12 C13 H13A 109.5 . . ?
C12 C13 H13B 109.5 . . ?
H13A C13 H13B 109.5 . . ?
C12 C13 H13C 109.5 . . ?
H13A C13 H13C 109.5 . . ?
H13B C13 H13C 109.5 . . ?
C17 C14 C15 111.50(6) . . ?
C17 C14 C1 123.31(7) . . ?
C15 C14 C1 125.14(6) . . ?
C16 C15 C14 112.69(7) . . ?
C16 C15 H15 123.0(9) . . ?
C14 C15 H15 124.3(9) . . ?
C15 C16 C18 130.12(7) . . ?
C15 C16 S3 111.41(6) . . ?
C18 C16 S3 118.43(6) . . ?
C14 C17 S3 112.86(6) . . ?
C14 C17 H17 127.2(10) . . ?
S3 C17 H17 119.9(10) . . ?
O3 C18 C16 119.56(8) . . ?
O3 C18 C19 121.12(8) . . ?
C16 C18 C19 119.31(7) . . ?
C18 C19 H19A 109.5 . . ?
C18 C19 H19B 109.5 . . ?
H19A C19 H19B 109.5 . . ?
C18 C19 H19C 109.5 . . ?
H19A C19 H19C 109.5 . . ?
H19B C19 H19C 109.5 . . ?
O4 C20 C21 125.2(10) . . ?
O4 C20 C22 119.4(10) . . ?
C21 C20 C22 115.4(12) . . ?
C20 C21 H21A 109.5 . . ?
C20 C21 H21B 109.5 . . ?
H21A C21 H21B 109.5 . . ?
C20 C21 H21C 109.5 . . ?
H21A C21 H21C 109.5 . . ?
H21B C21 H21C 109.5 . . ?
C20 C22 H22A 109.5 . . ?
C20 C22 H22B 109.5 . . ?
H22A C22 H22B 109.5 . . ?
C20 C22 H22C 109.5 . . ?
H22A C22 H22C 109.5 . . ?
H22B C22 H22C 109.5 . . ?
C31 C31 Cl1 108.59(17) 2_766 . ?
C31 C31 H31A 110.0 2_766 . ?
Cl1 C31 H31A 110.0 . . ?
C31 C31 H31B 110.0 2_766 . ?
Cl1 C31 H31B 110.0 . . ?
H31A C31 H31B 108.4 . . ?
C32 C32 Cl2 110.6(7) 2_766 . ?
C32 C32 H32A 109.5 2_766 . ?
Cl2 C32 H32A 109.5 . . ?
C32 C32 H32B 109.5 2_766 . ?
Cl2 C32 H32B 109.5 . . ?
H32A C32 H32B 108.1 . . ?

loop_
_geom_bond_atom_site_label_1
_geom_bond_atom_site_label_2
_geom_bond_distance
_geom_bond_site_symmetry_2
_geom_bond_publ_flag
O1 C6 1.2294(10) . ?
O2 C12 1.2260(10) . ?
O3 C18 1.2248(10) . ?
S1 C5 1.7044(7) . ?
S1 C4 1.7199(7) . ?
S2 C11 1.7109(8) . ?
S2 C10 1.7235(7) . ?
S3 C17 1.7079(8) . ?
S3 C16 1.7266(8) . ?
C1 C14 1.5139(9) . ?
C1 C8 1.5159(10) . ?
C1 C2 1.5210(9) . ?
C1 H1 1.0000 . ?
C2 C5 1.3751(10) . ?
C2 C3 1.4197(10) . ?
C3 C4 1.3804(10) . ?
C3 H3 0.870(14) . ?
C4 C6 1.4643(10) . ?
C5 H5 0.962(15) . ?
C6 C7 1.5015(12) . ?
C7 H7A 0.9800 . ?
C7 H7B 0.9800 . ?
C7 H7C 0.9800 . ?
C8 C11 1.3744(10) . ?
C8 C9 1.4222(10) . ?
C9 C10 1.3741(10) . ?
C9 H9 0.942(14) . ?
C10 C12 1.4641(10) . ?
C11 H11 0.961(16) . ?
C12 C13 1.5013(11) . ?
C13 H13A 0.9800 . ?
C13 H13B 0.9800 . ?
C13 H13C 0.9800 . ?
C14 C17 1.3738(10) . ?
C14 C15 1.4261(11) . ?
C15 C16 1.3773(10) . ?
C15 H15 0.957(15) . ?
C16 C18 1.4709(11) . ?
C17 H17 0.916(15) . ?
C18 C19 1.4952(13) . ?
C19 H19A 0.9800 . ?
C19 H19B 0.9800 . ?
C19 H19C 0.9800 . ?
O4 C20 1.200(8) . ?
C20 C21 1.517(9) . ?
C20 C22 1.533(9) . ?
C21 H21A 0.9800 . ?
C21 H21B 0.9800 . ?
C21 H21C 0.9800 . ?
C22 H22A 0.9800 . ?
C22 H22B 0.9800 . ?
C22 H22C 0.9800 . ?
Cl1 C31 1.783(3) . ?
C31 C31 1.500(3) 2_766 ?
C31 H31A 0.9900 . ?
C31 H31B 0.9900 . ?
Cl2 C32 1.769(7) . ?
C32 C32 1.492(10) 2_766 ?
C32 H32A 0.9900 . ?
C32 H32B 0.9900 . ?

loop_
_geom_torsion_atom_site_label_1
_geom_torsion_atom_site_label_2
_geom_torsion_atom_site_label_3
_geom_torsion_atom_site_label_4
_geom_torsion
_geom_torsion_site_symmetry_1
_geom_torsion_site_symmetry_2
_geom_torsion_site_symmetry_3
_geom_torsion_site_symmetry_4
_geom_torsion_publ_flag
C14 C1 C2 C5 82.90(9) . . . . ?
C8 C1 C2 C5 -43.78(9) . . . . ?
C14 C1 C2 C3 -94.25(8) . . . . ?
C8 C1 C2 C3 139.07(7) . . . . ?
C5 C2 C3 C4 -0.74(9) . . . . ?
C1 C2 C3 C4 176.73(6) . . . . ?
C2 C3 C4 C6 -177.34(7) . . . . ?
C2 C3 C4 S1 0.56(8) . . . . ?
C5 S1 C4 C3 -0.19(6) . . . . ?
C5 S1 C4 C6 177.98(6) . . . . ?
C3 C2 C5 S1 0.59(8) . . . . ?
C1 C2 C5 S1 -176.87(5) . . . . ?
C4 S1 C5 C2 -0.24(6) . . . . ?
C3 C4 C6 O1 178.60(8) . . . . ?
S1 C4 C6 O1 0.83(10) . . . . ?
C3 C4 C6 C7 0.80(13) . . . . ?
S1 C4 C6 C7 -176.96(6) . . . . ?
C14 C1 C8 C11 13.80(10) . . . . ?
C2 C1 C8 C11 138.33(7) . . . . ?
C14 C1 C8 C9 -168.84(6) . . . . ?
C2 C1 C8 C9 -44.31(9) . . . . ?
C11 C8 C9 C10 0.11(9) . . . . ?
C1 C8 C9 C10 -177.61(6) . . . . ?
C8 C9 C10 C12 -179.66(7) . . . . ?
C8 C9 C10 S2 -0.13(8) . . . . ?
C11 S2 C10 C9 0.09(6) . . . . ?
C11 S2 C10 C12 179.66(6) . . . . ?
C9 C8 C11 S2 -0.04(8) . . . . ?
C1 C8 C11 S2 177.56(6) . . . . ?
C10 S2 C11 C8 -0.03(6) . . . . ?
C9 C10 C12 O2 -179.10(8) . . . . ?
S2 C10 C12 O2 1.41(11) . . . . ?
C9 C10 C12 C13 1.70(12) . . . . ?
S2 C10 C12 C13 -177.79(7) . . . . ?
C8 C1 C14 C17 -125.92(8) . . . . ?
C2 C1 C14 C17 108.66(8) . . . . ?
C8 C1 C14 C15 56.92(9) . . . . ?
C2 C1 C14 C15 -68.50(9) . . . . ?
C17 C14 C15 C16 0.22(9) . . . . ?
C1 C14 C15 C16 177.66(7) . . . . ?
C14 C15 C16 C18 177.29(7) . . . . ?
C14 C15 C16 S3 -0.45(8) . . . . ?
C17 S3 C16 C15 0.44(6) . . . . ?
C17 S3 C16 C18 -177.59(6) . . . . ?
C15 C14 C17 S3 0.12(8) . . . . ?
C1 C14 C17 S3 -177.38(5) . . . . ?
C16 S3 C17 C14 -0.32(6) . . . . ?
C15 C16 C18 O3 -177.76(9) . . . . ?
S3 C16 C18 O3 -0.15(11) . . . . ?
C15 C16 C18 C19 2.11(13) . . . . ?
S3 C16 C18 C19 179.71(6) . . . . ?
H1 C1 C14 C17 -7.6 . . . . ?
H1 C1 C8 C11 -104.6 . . . . ?
H1 C1 C2 C5 -160.9 . . . . ?
